data_7107417
loop_
_publ_author_name
'Witold Bloch'
'Christopher Sumby'

_publ_section_title
;
 Guest-induced crystal-to-crystal expansion and contraction of a 3-D
 porous coordination polymer
;
_journal_name_full Chem.Commun.
_journal_page_first 2534
_journal_paper_doi 10.1039/c2cc17440e
_journal_volume 48
_journal_year 2012
_chemical_formula_sum 'C9 H10 Ag Cl N4 O5'
_chemical_formula_weight 397.53
_chemical_name_systematic
;
?
;
_space_group_IT_number 14
_symmetry_cell_setting monoclinic
_symmetry_space_group_name_Hall '-P 2ybc'
_symmetry_space_group_name_H-M 'P 1 21/c 1'
_atom_sites_solution_hydrogens geom
_atom_sites_solution_primary direct
_atom_sites_solution_secondary difmap
_audit_creation_method SHELXL-97
_cell_angle_alpha 90.00
_cell_angle_beta 108.596(10)
_cell_angle_gamma 90.00
_cell_formula_units_Z 4
_cell_length_a 7.1340(6)
_cell_length_b 18.3483(17)
_cell_length_c 10.5892(12)
_cell_measurement_reflns_used 4624
_cell_measurement_temperature 150(2)
_cell_measurement_theta_max 29.2455
_cell_measurement_theta_min 3.0022
_cell_volume 1313.7(2)
_computing_cell_refinement
;
CrysAlisPro, Oxford Diffraction Ltd.,
Version 1.171.34.44 (release 25-10-2010 CrysAlis171 .NET)
(compiled Oct 25 2010,18:11:34)
;
_computing_data_collection
;
CrysAlisPro, Oxford Diffraction Ltd.,
Version 1.171.34.44 (release 25-10-2010 CrysAlis171 .NET)
(compiled Oct 25 2010,18:11:34)
;
_computing_data_reduction
;
CrysAlisPro, Oxford Diffraction Ltd.,
Version 1.171.34.44 (release 25-10-2010 CrysAlis171 .NET)
(compiled Oct 25 2010,18:11:34)
;
_computing_molecular_graphics 'X-Seed (Barbour, 2003)'
_computing_publication_material 'CIFTAB (Sheldrick)'
_computing_structure_refinement 'SHELXL-97 (Sheldrick, 1997)'
_computing_structure_solution 'SHELXS-97 (Sheldrick, 1990)'
_diffrn_ambient_temperature 150(2)
_diffrn_detector_area_resol_mean 16.1695
_diffrn_measured_fraction_theta_full 0.998
_diffrn_measured_fraction_theta_max 0.899
_diffrn_measurement_details
;
1 omega 43.00 69.00 1.0000 3.1200
omega____ theta____ kappa____ phi______ frames
- 18.4797 179.0000 120.0000 26

2 omega -28.00 45.00 1.0000 3.1200
omega____ theta____ kappa____ phi______ frames
- -19.1829 37.0000 -120.0000 73

3 omega -91.00 16.00 1.0000 3.1200
omega____ theta____ kappa____ phi______ frames
- -19.1829 0.0000 30.0000 107

4 omega -12.00 89.00 1.0000 3.1200
omega____ theta____ kappa____ phi______ frames
- 18.4797 77.0000 -120.0000 101

5 omega -12.00 89.00 1.0000 3.1200
omega____ theta____ kappa____ phi______ frames
- 18.4797 77.0000 0.0000 101

6 omega -49.00 33.00 1.0000 3.1200
omega____ theta____ kappa____ phi______ frames
- -19.1829 77.0000 -30.0000 82

7 omega -96.00 -32.00 1.0000 3.1200
omega____ theta____ kappa____ phi______ frames
- -19.1829 179.0000 0.0000 64

;
_diffrn_measurement_device_type 'Xcalibur, Eos'
_diffrn_measurement_method '\w scans'
_diffrn_radiation_monochromator graphite
_diffrn_radiation_source 'Enhance (Mo) X-ray Source'
_diffrn_radiation_type 'Mo K\a'
_diffrn_radiation_wavelength 0.7107
_diffrn_reflns_av_R_equivalents 0.0573
_diffrn_reflns_av_sigmaI/netI 0.0556
_diffrn_reflns_limit_h_max 9
_diffrn_reflns_limit_h_min -9
_diffrn_reflns_limit_k_max 23
_diffrn_reflns_limit_k_min -25
_diffrn_reflns_limit_l_max 13
_diffrn_reflns_limit_l_min -14
_diffrn_reflns_number 14822
_diffrn_reflns_theta_full 27.00
_diffrn_reflns_theta_max 29.31
_diffrn_reflns_theta_min 3.01
_exptl_absorpt_coefficient_mu 1.763
_exptl_absorpt_correction_T_max 1.00000
_exptl_absorpt_correction_T_min 0.69524
_exptl_absorpt_correction_type multi-scan
_exptl_absorpt_process_details
;
CrysAlisPro, Oxford Diffraction Ltd.,
Version 1.171.34.44 (release 25-10-2010 CrysAlis171 .NET)
(compiled Oct 25 2010,18:11:34)
Empirical absorption correction using spherical harmonics,
implemented in SCALE3 ABSPACK scaling algorithm.
;
_exptl_crystal_colour colourless
_exptl_crystal_density_diffrn 2.010
_exptl_crystal_density_method 'not measured'
_exptl_crystal_description rod
_exptl_crystal_F_000 784
_exptl_crystal_size_max 0.29
_exptl_crystal_size_mid 0.10
_exptl_crystal_size_min 0.07
_refine_diff_density_max 1.131
_refine_diff_density_min -0.773
_refine_diff_density_rms 0.135
_refine_ls_extinction_method none
_refine_ls_goodness_of_fit_ref 1.054
_refine_ls_hydrogen_treatment mixed
_refine_ls_matrix_type full
_refine_ls_number_parameters 187
_refine_ls_number_reflns 3234
_refine_ls_number_restraints 2
_refine_ls_restrained_S_all 1.054
_refine_ls_R_factor_all 0.0649
_refine_ls_R_factor_gt 0.0400
_refine_ls_shift/su_max 0.001
_refine_ls_shift/su_mean 0.000
_refine_ls_structure_factor_coef Fsqd
_refine_ls_weighting_details 'calc w=1/[\s^2^(Fo^2^)+(0.0267P)^2^+2.3508P] where P=(Fo^2^+2Fc^2^)/3'
_refine_ls_weighting_scheme calc
_refine_ls_wR_factor_gt 0.0754
_refine_ls_wR_factor_ref 0.0888
_reflns_number_gt 2440
_reflns_number_total 3234
_reflns_threshold_expression >2sigma(I)
_cod_data_source_file c2cc17440e.txt
_cod_data_source_block 2a_syn
_cod_original_sg_symbol_H-M P2(1)/c
_cod_database_code 7107417

loop_
_symmetry_equiv_pos_as_xyz
'x, y, z'
'-x, y+1/2, -z+1/2'
'-x, -y, -z'
'x, -y-1/2, z-1/2'

loop_
_atom_site_label
_atom_site_type_symbol
_atom_site_fract_x
_atom_site_fract_y
_atom_site_fract_z
_atom_site_U_iso_or_equiv
_atom_site_adp_type
_atom_site_occupancy
_atom_site_symmetry_multiplicity
_atom_site_calc_flag
_atom_site_refinement_flags
Ag1 Ag 0.01236(4) 0.099880(17) 0.64259(3) 0.02388(11) Uani 1 1 d .
O40 O 0.1106(5) 0.0098(2) 0.8756(4) 0.0425(9) Uani 1 1 d D
N24 N 0.0347(5) 0.30943(19) 0.3142(4) 0.0279(8) Uani 1 1 d .
C1 C 0.1843(6) 0.1129(2) 0.3832(4) 0.0217(9) Uani 1 1 d .
H1A H 0.0783 0.0758 0.3670 0.026 Uiso 1 1 calc R
H1B H 0.2346 0.1121 0.3062 0.026 Uiso 1 1 calc R
Cl31 Cl 0.51316(16) 0.35581(7) 0.60493(11) 0.0329(3) Uani 1 1 d .
N21 N -0.0082(5) 0.19440(18) 0.4746(3) 0.0234(8) Uani 1 1 d .
O33 O 0.5630(8) 0.3773(3) 0.4939(5) 0.116(2) Uani 1 1 d .
C26 C -0.0921(6) 0.2590(2) 0.4773(4) 0.0308(10) Uani 1 1 d .
H26 H -0.1680 0.2660 0.5355 0.037 Uiso 1 1 calc R
C23 C 0.1201(6) 0.2446(2) 0.3128(4) 0.0244(9) Uani 1 1 d .
H23 H 0.1986 0.2379 0.2562 0.029 Uiso 1 1 calc R
O35 O 0.3400(5) 0.3953(2) 0.6052(4) 0.0526(10) Uani 1 1 d .
N11 N 0.3022(4) 0.06845(17) 0.6133(3) 0.0185(7) Uani 1 1 d .
C22 C 0.0974(5) 0.1870(2) 0.3915(4) 0.0188(8) Uani 1 1 d .
C12 C 0.3493(5) 0.0925(2) 0.5067(4) 0.0171(8) Uani 1 1 d .
N14 N 0.6934(4) 0.07081(17) 0.6156(3) 0.0178(7) Uani 1 1 d .
C25 C -0.0715(7) 0.3161(3) 0.3978(5) 0.0343(11) Uani 1 1 d .
H25 H -0.1341 0.3612 0.4023 0.041 Uiso 1 1 calc R
C13 C 0.5459(5) 0.0946(2) 0.5105(4) 0.0184(8) Uani 1 1 d .
H13 H 0.5765 0.1135 0.4359 0.022 Uiso 1 1 calc R
O34 O 0.6703(6) 0.3736(3) 0.7202(5) 0.0887(17) Uani 1 1 d .
O32 O 0.4796(7) 0.2810(2) 0.6014(6) 0.0975(18) Uani 1 1 d .
C15 C 0.6445(5) 0.0447(2) 0.7187(4) 0.0196(8) Uani 1 1 d .
H15 H 0.7449 0.0255 0.7936 0.024 Uiso 1 1 calc R
C16 C 0.4510(5) 0.0450(2) 0.7187(4) 0.0205(8) Uani 1 1 d .
H16 H 0.4223 0.0282 0.7954 0.025 Uiso 1 1 calc R
H40A H 0.168(6) -0.0312(15) 0.891(5) 0.031 Uiso 1 1 d D
H40B H 0.184(6) 0.037(2) 0.934(4) 0.031 Uiso 1 1 d D

loop_
_atom_site_aniso_label
_atom_site_aniso_U_11
_atom_site_aniso_U_22
_atom_site_aniso_U_33
_atom_site_aniso_U_23
_atom_site_aniso_U_13
_atom_site_aniso_U_12
Ag1 0.01704(16) 0.02634(18) 0.0332(2) -0.00023(15) 0.01503(13) -0.00092(13)
O40 0.0300(19) 0.051(2) 0.043(2) 0.0011(19) 0.0082(16) 0.0045(16)
N24 0.0299(19) 0.024(2) 0.030(2) 0.0048(16) 0.0100(16) 0.0071(15)
C1 0.024(2) 0.022(2) 0.017(2) -0.0013(17) 0.0033(16) 0.0020(16)
Cl31 0.0328(6) 0.0377(7) 0.0311(6) -0.0008(5) 0.0143(5) 0.0041(5)
N21 0.0258(17) 0.0226(19) 0.0250(19) 0.0042(15) 0.0128(14) 0.0068(14)
O33 0.131(5) 0.166(6) 0.094(4) 0.080(4) 0.094(4) 0.097(4)
C26 0.036(2) 0.031(3) 0.032(3) 0.008(2) 0.021(2) 0.016(2)
C23 0.0206(19) 0.028(2) 0.024(2) 0.0010(19) 0.0068(16) 0.0039(17)
O35 0.042(2) 0.078(3) 0.039(2) -0.007(2) 0.0139(17) 0.0147(19)
N11 0.0183(16) 0.0170(17) 0.0231(19) -0.0023(14) 0.0106(14) -0.0007(13)
C22 0.0169(18) 0.024(2) 0.014(2) -0.0005(17) 0.0026(15) 0.0027(15)
C12 0.0197(18) 0.0142(19) 0.020(2) -0.0015(16) 0.0103(15) 0.0004(15)
N14 0.0173(15) 0.0147(16) 0.0232(19) -0.0006(14) 0.0091(13) -0.0012(13)
C25 0.041(3) 0.031(3) 0.033(3) 0.005(2) 0.015(2) 0.017(2)
C13 0.0210(19) 0.0165(19) 0.021(2) 0.0026(17) 0.0118(16) -0.0002(15)
O34 0.054(3) 0.086(3) 0.090(4) -0.030(3) -0.028(2) 0.018(2)
O32 0.086(3) 0.041(3) 0.151(5) -0.003(3) 0.018(3) -0.011(2)
C15 0.0198(19) 0.018(2) 0.020(2) -0.0017(17) 0.0047(16) -0.0020(15)
C16 0.0212(19) 0.021(2) 0.021(2) -0.0025(17) 0.0091(16) -0.0024(16)

loop_
_atom_type_symbol
_atom_type_description
_atom_type_scat_dispersion_real
_atom_type_scat_dispersion_imag
_atom_type_scat_source
C C 0.0033 0.0016 'International Tables Vol C Tables 4.2.6.8 and 6.1.1.4'
H H 0.0000 0.0000 'International Tables Vol C Tables 4.2.6.8 and 6.1.1.4'
N N 0.0061 0.0033 'International Tables Vol C Tables 4.2.6.8 and 6.1.1.4'
O O 0.0106 0.0060 'International Tables Vol C Tables 4.2.6.8 and 6.1.1.4'
Ag Ag -0.8971 1.1015 'International Tables Vol C Tables 4.2.6.8 and 6.1.1.4'
Cl Cl 0.1484 0.1585 'International Tables Vol C Tables 4.2.6.8 and 6.1.1.4'

loop_
_geom_angle_atom_site_label_1
_geom_angle_atom_site_label_2
_geom_angle_atom_site_label_3
_geom_angle
_geom_angle_site_symmetry_1
_geom_angle_site_symmetry_3
N11 Ag1 N14 148.05(11) . 1_455
N11 Ag1 N24 115.61(11) . 4_566
N14 Ag1 N24 94.54(11) 1_455 4_566
N11 Ag1 N21 85.80(11) . .
N14 Ag1 N21 104.45(11) 1_455 .
N24 Ag1 N21 91.87(12) 4_566 .
H40A O40 H40B 104(4) . .
C23 N24 C25 116.3(4) . .
C23 N24 Ag1 121.4(3) . 4_565
C25 N24 Ag1 121.0(3) . 4_565
C12 C1 C22 113.3(3) . .
C12 C1 H1A 108.9 . .
C22 C1 H1A 108.9 . .
C12 C1 H1B 108.9 . .
C22 C1 H1B 108.9 . .
H1A C1 H1B 107.7 . .
O33 Cl31 O32 110.2(4) . .
O33 Cl31 O34 108.7(4) . .
O32 Cl31 O34 109.5(3) . .
O33 Cl31 O35 108.2(3) . .
O32 Cl31 O35 110.9(3) . .
O34 Cl31 O35 109.3(3) . .
C26 N21 C22 117.1(4) . .
C26 N21 Ag1 122.4(3) . .
C22 N21 Ag1 119.4(3) . .
N21 C26 C25 121.7(4) . .
N21 C26 H26 119.2 . .
C25 C26 H26 119.2 . .
N24 C23 C22 122.0(4) . .
N24 C23 H23 119.0 . .
C22 C23 H23 119.0 . .
C16 N11 C12 117.3(3) . .
C16 N11 Ag1 118.9(2) . .
C12 N11 Ag1 120.9(2) . .
N21 C22 C23 121.2(4) . .
N21 C22 C1 117.2(3) . .
C23 C22 C1 121.6(3) . .
N11 C12 C13 120.1(3) . .
N11 C12 C1 118.3(3) . .
C13 C12 C1 121.5(3) . .
C15 N14 C13 117.1(3) . .
C15 N14 Ag1 119.7(2) . 1_655
C13 N14 Ag1 121.4(2) . 1_655
N24 C25 C26 121.7(4) . .
N24 C25 H25 119.1 . .
C26 C25 H25 119.1 . .
N14 C13 C12 122.3(3) . .
N14 C13 H13 118.9 . .
C12 C13 H13 118.9 . .
N14 C15 C16 121.3(4) . .
N14 C15 H15 119.3 . .
C16 C15 H15 119.3 . .
N11 C16 C15 121.8(4) . .
N11 C16 H16 119.1 . .
C15 C16 H16 119.1 . .

loop_
_geom_bond_atom_site_label_1
_geom_bond_atom_site_label_2
_geom_bond_distance
_geom_bond_site_symmetry_2
Ag1 N11 2.262(3) .
Ag1 N14 2.265(3) 1_455
Ag1 N24 2.432(4) 4_566
Ag1 N21 2.455(3) .
O40 H40A 0.847(19) .
O40 H40B 0.837(19) .
N24 C23 1.338(5) .
N24 C25 1.341(6) .
N24 Ag1 2.432(4) 4_565
C1 C12 1.501(5) .
C1 C22 1.509(5) .
C1 H1A 0.9900 .
C1 H1B 0.9900 .
Cl31 O33 1.389(4) .
Cl31 O32 1.393(5) .
Cl31 O34 1.407(4) .
Cl31 O35 1.432(3) .
N21 C26 1.332(5) .
N21 C22 1.335(5) .
C26 C25 1.382(6) .
C26 H26 0.9500 .
C23 C22 1.387(5) .
C23 H23 0.9500 .
N11 C16 1.342(5) .
N11 C12 1.351(5) .
C12 C13 1.390(5) .
N14 C15 1.337(5) .
N14 C13 1.338(5) .
N14 Ag1 2.265(3) 1_655
C25 H25 0.9500 .
C13 H13 0.9500 .
C15 C16 1.380(5) .
C15 H15 0.9500 .
C16 H16 0.9500 .

loop_
_geom_torsion_atom_site_label_1
_geom_torsion_atom_site_label_2
_geom_torsion_atom_site_label_3
_geom_torsion_atom_site_label_4
_geom_torsion
_geom_torsion_site_symmetry_1
N11 Ag1 N21 C26 -147.0(3) .
N14 Ag1 N21 C26 63.7(3) 1_455
N24 Ag1 N21 C26 -31.4(3) 4_566
N11 Ag1 N21 C22 20.7(3) .
N14 Ag1 N21 C22 -128.6(3) 1_455
N24 Ag1 N21 C22 136.3(3) 4_566
C22 N21 C26 C25 0.1(6) .
Ag1 N21 C26 C25 168.0(3) .
C25 N24 C23 C22 1.1(6) .
Ag1 N24 C23 C22 -165.9(3) 4_565
N14 Ag1 N11 C16 -104.5(3) 1_455
N24 Ag1 N11 C16 54.7(3) 4_566
N21 Ag1 N11 C16 144.7(3) .
N14 Ag1 N11 C12 95.6(3) 1_455
N24 Ag1 N11 C12 -105.3(3) 4_566
N21 Ag1 N11 C12 -15.2(3) .
C26 N21 C22 C23 0.7(6) .
Ag1 N21 C22 C23 -167.6(3) .
C26 N21 C22 C1 -177.1(4) .
Ag1 N21 C22 C1 14.6(4) .
N24 C23 C22 N21 -1.4(6) .
N24 C23 C22 C1 176.3(4) .
C12 C1 C22 N21 -70.0(4) .
C12 C1 C22 C23 112.2(4) .
C16 N11 C12 C13 -2.0(5) .
Ag1 N11 C12 C13 158.2(3) .
C16 N11 C12 C1 174.7(3) .
Ag1 N11 C12 C1 -25.0(4) .
C22 C1 C12 N11 78.8(4) .
C22 C1 C12 C13 -104.5(4) .
C23 N24 C25 C26 -0.3(7) .
Ag1 N24 C25 C26 166.8(3) 4_565
N21 C26 C25 N24 -0.3(7) .
C15 N14 C13 C12 -0.1(5) .
Ag1 N14 C13 C12 -164.4(3) 1_655
N11 C12 C13 N14 2.5(6) .
C1 C12 C13 N14 -174.2(3) .
C13 N14 C15 C16 -2.5(6) .
Ag1 N14 C15 C16 162.1(3) 1_655
C12 N11 C16 C15 -0.6(6) .
Ag1 N11 C16 C15 -161.2(3) .
N14 C15 C16 N11 3.0(6) .
